data_4079173
loop_
_publ_author_name
'Gierz, Verena'
'Seyboldt, Alexander'
'Maichle-M\"ossmer, C\"acilia'
'T\"ornroos, Karl W.'
'Speidel, Michael T.'
'Speiser, Bernd'
'Eichele, Klaus'
'Kunz, Doris'

_publ_section_title
;
 Dinuclear Coinage-Metal Complexes of Bis(NHC) Ligands: Structural
 Features and Dynamic Behavior of a Cu--Cu Complex
;
_journal_issue 22
_journal_name_full Organometallics
_journal_page_first 7893
_journal_paper_doi 10.1021/om300544g
_journal_volume 31
_journal_year 2012
_chemical_formula_moiety 'C44 H36 Au2 N8, 2(F6 P)'
_chemical_formula_sum 'C44 H36 Au2 F12 N8 P2'
_chemical_formula_weight 1360.68
_chemical_name_systematic
; 
 ? 
;
_space_group_IT_number 12
_symmetry_cell_setting monoclinic
_symmetry_space_group_name_Hall '-C 2y'
_symmetry_space_group_name_H-M 'C 1 2/m 1'
_atom_sites_solution_hydrogens geom
_atom_sites_solution_primary direct
_atom_sites_solution_secondary difmap
_audit_creation_method SHELXL-97
_cell_angle_alpha 90.00
_cell_angle_beta 101.145(2)
_cell_angle_gamma 90.00
_cell_formula_units_Z 4
_cell_length_a 14.1554(6)
_cell_length_b 30.4245(12)
_cell_length_c 10.8287(4)
_cell_measurement_reflns_used 9632
_cell_measurement_temperature 100(2)
_cell_measurement_theta_max 33.18
_cell_measurement_theta_min 2.71
_cell_volume 4575.7(3)
_computing_cell_refinement 'Bruker SAINT'
_computing_data_collection 'Bruker APEX2'
_computing_data_reduction 'Bruker SAINT'
_computing_molecular_graphics 'Bruker SHELXTL'
_computing_publication_material 'Bruker SHELXTL'
_computing_structure_refinement 'SHELXL-97 (Sheldrick, 2008)'
_computing_structure_solution 'SHELXS-97 (Sheldrick, 2008)'
_diffrn_ambient_temperature 100(2)
_diffrn_measured_fraction_theta_full 0.994
_diffrn_measured_fraction_theta_max 0.994
_diffrn_measurement_device_type 'Bruker APEX-II CCD'
_diffrn_measurement_method '\f and \w scans'
_diffrn_radiation_monochromator graphite
_diffrn_radiation_source 'fine-focus sealed tube'
_diffrn_radiation_type MoK\a
_diffrn_radiation_wavelength 0.71073
_diffrn_reflns_av_R_equivalents 0.0238
_diffrn_reflns_av_sigmaI/netI 0.0066
_diffrn_reflns_limit_h_max 21
_diffrn_reflns_limit_h_min -21
_diffrn_reflns_limit_k_max 46
_diffrn_reflns_limit_k_min -46
_diffrn_reflns_limit_l_max 16
_diffrn_reflns_limit_l_min -16
_diffrn_reflns_number 215918
_diffrn_reflns_theta_full 33.25
_diffrn_reflns_theta_max 33.25
_diffrn_reflns_theta_min 2.34
_exptl_absorpt_coefficient_mu 6.567
_exptl_absorpt_correction_T_max 0.3563
_exptl_absorpt_correction_T_min 0.1510
_exptl_absorpt_correction_type numerical
_exptl_absorpt_process_details
;
SADABS version 2008/1, G.M Sheldrick, University of 
G\"ttingen, Germany, 2008.
;
_exptl_crystal_density_diffrn 1.975
_exptl_crystal_density_method 'not measured'
_exptl_crystal_description prism
_exptl_crystal_F_000 2608
_exptl_crystal_size_max 0.463
_exptl_crystal_size_mid 0.255
_exptl_crystal_size_min 0.198
_platon_squeeze_details
;
;
_refine_diff_density_max 3.760
_refine_diff_density_min -3.302
_refine_diff_density_rms 0.129
_refine_ls_extinction_method none
_refine_ls_goodness_of_fit_ref 1.113
_refine_ls_hydrogen_treatment constr
_refine_ls_matrix_type full
_refine_ls_number_parameters 345
_refine_ls_number_reflns 8903
_refine_ls_number_restraints 6
_refine_ls_restrained_S_all 1.113
_refine_ls_R_factor_all 0.0280
_refine_ls_R_factor_gt 0.0263
_refine_ls_shift/su_max 0.002
_refine_ls_shift/su_mean 0.000
_refine_ls_structure_factor_coef Fsqd
_refine_ls_weighting_details 'calc w=1/[\s^2^(Fo^2^)+(0.0202P)^2^+26.1228P] where P=(Fo^2^+2Fc^2^)/3'
_refine_ls_weighting_scheme calc
_refine_ls_wR_factor_gt 0.0594
_refine_ls_wR_factor_ref 0.0605
_reflns_number_gt 8376
_reflns_number_total 8903
_reflns_threshold_expression >2sigma(I)
_cod_data_source_file om300544g_si_001.cif
_cod_data_source_block compound3
_cod_depositor_comments
;
The following automatic conversions were performed:

'_symmetry_cell_setting' value 'Monoclinic' changed to 'monoclinic'
according to /home/saulius/struct/CIF-dictionaries/cif_core.dic
dictionary named 'cif_core.dic' version 2.4.2 from 2011-04-26.

Automatic conversion script
Id: cif_fix_values 1891 2012-01-12 08:04:46Z andrius 
;
_cod_original_sg_symbol_H-M C2/m
_cod_database_code 4079173

loop_
_symmetry_equiv_pos_as_xyz
'x, y, z'
'-x, y, -z'
'x+1/2, y+1/2, z'
'-x+1/2, y+1/2, -z'
'-x, -y, -z'
'x, -y, z'
'-x+1/2, -y+1/2, -z'
'x+1/2, -y+1/2, z'

loop_
_atom_site_label
_atom_site_type_symbol
_atom_site_fract_x
_atom_site_fract_y
_atom_site_fract_z
_atom_site_U_iso_or_equiv
_atom_site_adp_type
_atom_site_occupancy
_atom_site_symmetry_multiplicity
_atom_site_calc_flag
_atom_site_refinement_flags
_atom_site_disorder_assembly
_atom_site_disorder_group
Au1 Au 0.5000 0.320368(4) 0.5000 0.01733(3) Uani 1 2 d S . .
Au2 Au 0.5000 0.229017(4) 0.5000 0.01971(3) Uani 1 2 d S . .
P1 P 0.5000 0.24419(3) 0.0000 0.02340(16) Uani 1 2 d S . .
F1 F 0.4191(2) 0.28126(9) -0.0135(3) 0.0628(7) Uani 1 1 d . . .
F2 F 0.50763(14) 0.24431(7) 0.15009(17) 0.0372(4) Uani 1 1 d . . .
F3 F 0.41902(15) 0.20762(8) -0.0137(2) 0.0448(5) Uani 1 1 d . . .
P2 P 0.22120(10) 0.00981(4) 0.40918(15) 0.0284(3) Uani 0.50 1 d PD . 3
F4 F 0.1281(2) 0.0000 0.4693(4) 0.0561(7) Uani 1 2 d SD . 3
F5 F 0.2069(3) 0.06173(12) 0.4216(5) 0.0411(7) Uani 0.50 1 d PD . 3
F6 F 0.1516(3) -0.00957(14) 0.2757(4) 0.0586(11) Uani 0.50 1 d P . 3
F7 F 0.2861(4) -0.00971(14) 0.5463(4) 0.0586(11) Uani 0.50 1 d P . 3
F8 F 0.3127(3) 0.01829(15) 0.3494(6) 0.0561(7) Uani 0.50 1 d PD . 3
F5A F 0.2358(3) 0.04248(12) 0.3990(5) 0.0411(7) Uani 0.50 1 d PD . 4
N6 N 0.65051(16) 0.29688(7) 0.3335(2) 0.0246(4) Uani 1 1 d . . .
N4 N 0.5950(2) 0.36197(8) 0.3084(3) 0.0369(6) Uani 1 1 d . . .
N7 N 0.66894(15) 0.25295(7) 0.3627(2) 0.0223(4) Uani 1 1 d . . .
N9 N 0.66830(17) 0.18649(8) 0.4230(2) 0.0277(4) Uani 1 1 d . B .
C5 C 0.58506(19) 0.32423(8) 0.3707(2) 0.0243(4) Uani 1 1 d . . .
C2A C 0.7022(3) 0.31786(10) 0.2520(3) 0.0385(7) Uani 1 1 d . . .
C3 C 0.6653(3) 0.35894(10) 0.2376(4) 0.0502(11) Uani 1 1 d . . .
H3 H 0.6846 0.3816 0.1875 0.060 Uiso 1 1 calc R . .
C12 C 0.4325(4) 0.39652(11) 0.2575(4) 0.0500(11) Uani 1 1 d . . .
C11 C 0.5369(3) 0.40156(9) 0.3158(4) 0.0526(11) Uani 1 1 d . . .
H11A H 0.5640 0.4260 0.2734 0.063 Uiso 1 1 calc R . .
H11B H 0.5422 0.4097 0.4054 0.063 Uiso 1 1 calc R . .
C17 C 0.3996(3) 0.36620(12) 0.1629(4) 0.0478(9) Uani 1 1 d . . .
H17 H 0.4435 0.3464 0.1364 0.057 Uiso 1 1 calc R . .
C16 C 0.3027(4) 0.36481(17) 0.1071(4) 0.0602(12) Uani 1 1 d . . .
H16 H 0.2804 0.3439 0.0430 0.072 Uiso 1 1 calc R . .
C15 C 0.2380(4) 0.3942(2) 0.1449(4) 0.082(2) Uani 1 1 d . . .
H15 H 0.1718 0.3935 0.1059 0.098 Uiso 1 1 calc R . .
C14 C 0.2703(5) 0.4239(2) 0.2386(5) 0.094(3) Uani 1 1 d . . .
H14 H 0.2264 0.4438 0.2648 0.113 Uiso 1 1 calc R . .
C13 C 0.3658(5) 0.42515(15) 0.2948(4) 0.0737(18) Uani 1 1 d . . .
H13 H 0.3871 0.4458 0.3601 0.088 Uiso 1 1 calc R . .
C2 C 0.7792(3) 0.29577(12) 0.2078(3) 0.0430(8) Uani 1 1 d . . .
H2 H 0.8148 0.3108 0.1549 0.052 Uiso 1 1 calc R . .
C1 C 0.8005(2) 0.25432(11) 0.2412(3) 0.0357(7) Uani 1 1 d . . .
H1 H 0.8526 0.2398 0.2147 0.043 Uiso 1 1 calc R . .
C10A C 0.74383(18) 0.23173(10) 0.3179(3) 0.0276(5) Uani 1 1 d . . .
C8 C 0.62018(18) 0.22489(8) 0.4256(2) 0.0227(4) Uani 1 1 d . . .
C10 C 0.74218(19) 0.18983(10) 0.3579(3) 0.0288(5) Uani 1 1 d . . .
H10 H 0.7843 0.1669 0.3437 0.035 Uiso 1 1 calc R . .
C25 C 0.6371(3) 0.14441(10) 0.4664(3) 0.0405(7) Uani 1 1 d . . .
H25A H 0.6941 0.1251 0.4887 0.049 Uiso 1 1 calc R A 1
H25B H 0.6117 0.1496 0.5441 0.049 Uiso 1 1 calc R A 1
C18A C 0.57033(19) 0.12331(8) 0.3843(3) 0.0289(15) Uani 0.498(5) 1 d PG B 1
C19A C 0.5423(2) 0.08307(9) 0.4262(2) 0.0388(14) Uani 0.498(5) 1 d PG B 1
H19A H 0.5727 0.0721 0.5061 0.047 Uiso 0.498(5) 1 calc PR B 1
C20A C 0.4696(2) 0.05897(8) 0.3512(3) 0.051(2) Uani 0.498(5) 1 d PG B 1
H20A H 0.4504 0.0315 0.3799 0.061 Uiso 0.498(5) 1 calc PR B 1
C21A C 0.42504(17) 0.07509(9) 0.2343(3) 0.054(2) Uani 0.498(5) 1 d PG B 1
H21A H 0.3754 0.0586 0.1831 0.065 Uiso 0.498(5) 1 calc PR B 1
C22A C 0.45312(17) 0.11533(8) 0.1925(3) 0.0397(18) Uani 0.498(5) 1 d PG B 1
H22A H 0.4227 0.1264 0.1126 0.048 Uiso 0.498(5) 1 calc PR B 1
C23A C 0.52576(19) 0.13944(6) 0.2675(3) 0.0347(19) Uani 0.498(5) 1 d PG B 1
H23A H 0.5450 0.1669 0.2388 0.042 Uiso 0.498(5) 1 calc PR B 1
C18B C 0.56879(15) 0.11645(7) 0.3463(3) 0.0273(13) Uani 0.502(5) 1 d PG B 2
C19B C 0.57451(19) 0.07086(7) 0.3433(3) 0.0367(13) Uani 0.502(5) 1 d PG B 2
H19B H 0.6142 0.0555 0.4104 0.044 Uiso 0.502(5) 1 calc PR B 2
C20B C 0.5222(3) 0.04768(6) 0.2422(3) 0.0415(16) Uani 0.502(5) 1 d PG B 2
H20B H 0.5261 0.0165 0.2401 0.050 Uiso 0.502(5) 1 calc PR B 2
C21B C 0.4641(3) 0.07009(9) 0.1440(3) 0.0364(13) Uani 0.502(5) 1 d PG B 2
H21B H 0.4284 0.0542 0.0749 0.044 Uiso 0.502(5) 1 calc PR B 2
C22B C 0.4584(2) 0.11567(9) 0.1470(3) 0.0334(15) Uani 0.502(5) 1 d PG B 2
H22B H 0.4187 0.1310 0.0799 0.040 Uiso 0.502(5) 1 calc PR B 2
C23B C 0.51074(19) 0.13885(6) 0.2481(3) 0.0319(16) Uani 0.502(5) 1 d PG B 2
H23B H 0.5068 0.1700 0.2502 0.038 Uiso 0.502(5) 1 calc PR B 2

loop_
_atom_site_aniso_label
_atom_site_aniso_U_11
_atom_site_aniso_U_22
_atom_site_aniso_U_33
_atom_site_aniso_U_23
_atom_site_aniso_U_13
_atom_site_aniso_U_12
Au1 0.01604(5) 0.01852(5) 0.01836(5) 0.000 0.00568(4) 0.000
Au2 0.02029(5) 0.01928(5) 0.02207(5) 0.000 0.01031(4) 0.000
P1 0.0198(4) 0.0244(4) 0.0269(4) 0.000 0.0069(3) 0.000
F1 0.0678(17) 0.0573(14) 0.0601(15) -0.0075(12) 0.0047(13) 0.0397(13)
F2 0.0368(9) 0.0476(11) 0.0280(8) -0.0074(8) 0.0084(7) -0.0030(8)
F3 0.0384(10) 0.0575(13) 0.0403(10) -0.0079(9) 0.0124(8) -0.0259(9)
P2 0.0210(5) 0.0202(8) 0.0412(7) -0.0009(4) -0.0006(5) 0.0013(4)
F4 0.0438(14) 0.0423(13) 0.090(2) 0.000 0.0314(14) 0.000
F5 0.0311(14) 0.0215(14) 0.0658(19) 0.0083(13) -0.0026(13) 0.0006(9)
F6 0.0669(19) 0.045(3) 0.0508(16) 0.0061(13) -0.0215(14) -0.0127(14)
F7 0.0669(19) 0.045(3) 0.0508(16) 0.0061(13) -0.0215(14) -0.0127(14)
F8 0.0438(14) 0.0423(13) 0.090(2) 0.000 0.0314(14) 0.000
F5A 0.0311(14) 0.0215(14) 0.0658(19) 0.0083(13) -0.0026(13) 0.0006(9)
N6 0.0260(9) 0.0240(9) 0.0278(10) -0.0077(8) 0.0152(8) -0.0091(7)
N4 0.0584(16) 0.0190(9) 0.0446(14) -0.0070(9) 0.0380(13) -0.0118(10)
N7 0.0195(8) 0.0256(9) 0.0243(9) -0.0079(7) 0.0104(7) -0.0044(7)
N9 0.0270(10) 0.0277(10) 0.0314(11) -0.0029(8) 0.0135(8) 0.0049(8)
C5 0.0281(11) 0.0211(10) 0.0273(11) -0.0062(8) 0.0148(9) -0.0089(8)
C2A 0.0478(17) 0.0327(14) 0.0453(16) -0.0148(12) 0.0350(14) -0.0199(12)
C3 0.080(3) 0.0257(13) 0.063(2) -0.0103(14) 0.059(2) -0.0186(15)
C12 0.092(3) 0.0264(13) 0.0456(18) 0.0161(13) 0.047(2) 0.0219(16)
C11 0.098(3) 0.0145(11) 0.063(2) -0.0033(12) 0.060(2) -0.0049(14)
C17 0.073(2) 0.0346(15) 0.0480(18) 0.0120(14) 0.0416(18) 0.0170(16)
C16 0.073(3) 0.071(3) 0.046(2) 0.024(2) 0.033(2) 0.031(2)
C15 0.095(4) 0.112(4) 0.048(2) 0.043(3) 0.038(2) 0.069(4)
C14 0.142(5) 0.102(4) 0.052(2) 0.040(3) 0.051(3) 0.098(4)
C13 0.140(5) 0.049(2) 0.044(2) 0.0210(17) 0.048(3) 0.059(3)
C2 0.0465(17) 0.0426(16) 0.0514(18) -0.0184(14) 0.0383(16) -0.0202(14)
C1 0.0274(12) 0.0446(16) 0.0416(15) -0.0192(13) 0.0226(11) -0.0141(11)
C10A 0.0188(10) 0.0369(13) 0.0296(12) -0.0144(10) 0.0107(9) -0.0055(9)
C8 0.0216(10) 0.0241(10) 0.0243(10) -0.0028(8) 0.0095(8) -0.0001(8)
C10 0.0218(10) 0.0350(13) 0.0317(12) -0.0086(10) 0.0106(9) 0.0020(9)
C25 0.0494(18) 0.0295(14) 0.0512(18) 0.0112(13) 0.0313(15) 0.0146(13)
C18A 0.017(2) 0.0089(18) 0.061(4) -0.011(2) 0.007(2) 0.0012(15)
C19A 0.033(3) 0.028(3) 0.061(4) 0.001(3) 0.020(3) 0.003(2)
C20A 0.038(3) 0.024(3) 0.097(7) -0.009(3) 0.028(4) -0.007(2)
C21A 0.025(3) 0.037(3) 0.100(7) -0.034(4) 0.009(3) -0.009(2)
C22A 0.025(3) 0.033(3) 0.060(5) -0.011(3) 0.006(3) 0.003(2)
C23A 0.022(2) 0.024(4) 0.060(5) -0.013(3) 0.012(3) -0.002(2)
C18B 0.025(2) 0.018(2) 0.038(3) -0.007(2) 0.006(2) 0.0028(18)
C19B 0.050(4) 0.027(3) 0.033(3) 0.003(2) 0.008(2) 0.011(2)
C20B 0.061(4) 0.021(2) 0.046(4) 0.001(2) 0.017(3) -0.001(2)
C21B 0.041(3) 0.031(3) 0.037(3) -0.008(2) 0.008(2) -0.008(2)
C22B 0.028(3) 0.036(3) 0.036(3) 0.002(2) 0.007(2) -0.001(2)
C23B 0.039(3) 0.019(3) 0.040(3) 0.006(3) 0.015(3) 0.006(2)

loop_
_atom_type_symbol
_atom_type_description
_atom_type_scat_dispersion_real
_atom_type_scat_dispersion_imag
_atom_type_scat_source
C C 0.0033 0.0016 'International Tables Vol C Tables 4.2.6.8 and 6.1.1.4'
H H 0.0000 0.0000 'International Tables Vol C Tables 4.2.6.8 and 6.1.1.4'
N N 0.0061 0.0033 'International Tables Vol C Tables 4.2.6.8 and 6.1.1.4'
F F 0.0171 0.0103 'International Tables Vol C Tables 4.2.6.8 and 6.1.1.4'
P P 0.1023 0.0942 'International Tables Vol C Tables 4.2.6.8 and 6.1.1.4'
Au Au -2.0133 8.8022 'International Tables Vol C Tables 4.2.6.8 and 6.1.1.4'

loop_
_geom_angle_atom_site_label_1
_geom_angle_atom_site_label_2
_geom_angle_atom_site_label_3
_geom_angle
_geom_angle_site_symmetry_1
_geom_angle_site_symmetry_3
C5 Au1 C5 173.32(14) . 2_656
C5 Au1 Au2 93.34(7) . .
C5 Au1 Au2 93.34(7) 2_656 .
C8 Au2 C8 172.87(14) 2_656 .
C8 Au2 Au1 93.57(7) 2_656 .
C8 Au2 Au1 93.56(7) . .
F3 P1 F3 90.74(19) . 2_655
F3 P1 F1 89.67(15) . .
F3 P1 F1 179.59(16) 2_655 .
F3 P1 F1 179.59(16) . 2_655
F3 P1 F1 89.67(15) 2_655 2_655
F1 P1 F1 89.9(2) . 2_655
F3 P1 F2 90.12(11) . .
F3 P1 F2 90.06(11) 2_655 .
F1 P1 F2 89.88(13) . .
F1 P1 F2 89.93(13) 2_655 .
F3 P1 F2 90.06(11) . 2_655
F3 P1 F2 90.12(11) 2_655 2_655
F1 P1 F2 89.93(13) . 2_655
F1 P1 F2 89.89(13) 2_655 2_655
F2 P1 F2 179.74(17) . 2_655
P2 P2 F8 99.42(17) 6 .
P2 P2 F6 89.74(16) 6 6
F8 P2 F6 92.4(3) . 6
P2 P2 F7 89.89(16) 6 6
F8 P2 F7 90.7(3) . 6
F6 P2 F7 176.9(3) 6 6
P2 P2 F5 170.51(17) 6 .
F8 P2 F5 90.0(2) . .
F6 P2 F5 90.8(2) 6 .
F7 P2 F5 89.0(2) 6 .
P2 P2 F4 79.30(5) 6 .
F8 P2 F4 178.70(19) . .
F6 P2 F4 87.4(3) 6 .
F7 P2 F4 89.6(3) 6 .
F5 P2 F4 91.26(18) . .
P2 P2 F6 69.58(15) 6 .
F8 P2 F6 95.5(3) . .
F7 P2 F6 159.3(2) 6 .
F5 P2 F6 110.7(2) . .
F4 P2 F6 83.9(2) . .
P2 P2 F7 69.50(15) 6 .
F8 P2 F7 93.9(3) . .
F6 P2 F7 159.0(2) 6 .
F5 P2 F7 109.1(2) . .
F4 P2 F7 85.9(2) . .
F6 P2 F7 139.0(2) . .
P2 P2 F8 61.22(15) 6 6
F6 P2 F8 92.0(3) 6 6
F7 P2 F8 90.5(3) 6 6
F5 P2 F8 128.2(2) . 6
F4 P2 F8 140.52(16) . 6
F6 P2 F8 82.3(3) . 6
F7 P2 F8 80.8(3) . 6
F8 P2 F5 106.3(2) . 6
F6 P2 F5 90.2(2) 6 6
F7 P2 F5 89.1(2) 6 6
F5 P2 F5 163.6(3) . 6
F4 P2 F5 72.42(13) . 6
F6 P2 F5 70.15(19) . 6
F7 P2 F5 68.88(19) . 6
F8 P2 F5 68.11(19) 6 6
F6 F6 P2 90.26(16) 6 6
F6 F6 P2 69.58(15) 6 .
F7 F7 P2 90.11(16) 6 6
F7 F7 P2 69.50(15) 6 .
F8 F8 P2 80.58(17) 6 .
F8 F8 P2 61.22(15) 6 6
C5 N6 N7 129.0(2) . .
C5 N6 C2A 112.0(2) . .
N7 N6 C2A 118.9(2) . .
C5 N4 C3 112.2(3) . .
C5 N4 C11 123.7(2) . .
C3 N4 C11 124.0(3) . .
C8 N7 N6 128.9(2) . .
C8 N7 C10A 112.0(2) . .
N6 N7 C10A 119.0(2) . .
C8 N9 C10 112.5(2) . .
C8 N9 C25 124.3(2) . .
C10 N9 C25 122.5(2) . .
N4 C5 N6 103.2(2) . .
N4 C5 Au1 121.93(19) . .
N6 C5 Au1 134.5(2) . .
C3 C2A N6 104.9(2) . .
C3 C2A C2 133.9(3) . .
N6 C2A C2 121.1(3) . .
C2A C3 N4 107.6(3) . .
C17 C12 C13 118.5(5) . .
C17 C12 C11 122.8(3) . .
C13 C12 C11 118.7(4) . .
N4 C11 C12 114.2(3) . .
C16 C17 C12 120.2(4) . .
C17 C16 C15 120.1(5) . .
C14 C15 C16 119.7(6) . .
C15 C14 C13 120.4(4) . .
C14 C13 C12 121.1(5) . .
C1 C2 C2A 119.9(3) . .
C2 C1 C10A 119.2(3) . .
C10 C10A N7 105.2(2) . .
C10 C10A C1 133.2(3) . .
N7 C10A C1 121.5(3) . .
N9 C8 N7 103.0(2) . .
N9 C8 Au2 121.80(18) . .
N7 C8 Au2 135.05(18) . .
C10A C10 N9 107.3(2) . .
C18A C25 N9 115.3(3) . .
N9 C25 C18B 110.9(3) . .
C25 C18A C19A 114.7(2) . .
C25 C18A C23A 125.2(2) . .
C19A C18A C23A 120.0 . .
C18A C19A C20A 120.0 . .
C21A C20A C19A 120.0 . .
C20A C21A C22A 120.0 . .
C23A C22A C21A 120.0 . .
C22A C23A C18A 120.0 . .
C19B C18B C23B 120.0 . .
C19B C18B C25 119.49(18) . .
C23B C18B C25 120.44(18) . .
C18B C19B C20B 120.0 . .
C21B C20B C19B 120.0 . .
C20B C21B C22B 120.0 . .
C23B C22B C21B 120.0 . .
C22B C23B C18B 120.0 . .

loop_
_geom_bond_atom_site_label_1
_geom_bond_atom_site_label_2
_geom_bond_distance
_geom_bond_site_symmetry_2
Au1 C5 2.019(2) .
Au1 C5 2.019(2) 2_656
Au1 Au2 2.7793(2) .
Au2 C8 2.022(2) 2_656
Au2 C8 2.022(2) .
P1 F3 1.584(2) .
P1 F3 1.584(2) 2_655
P1 F1 1.594(2) .
P1 F1 1.594(2) 2_655
P1 F2 1.6079(18) .
P1 F2 1.6079(18) 2_655
P2 P2 0.597(2) 6
P2 F8 1.577(5) .
P2 F6 1.584(4) 6
P2 F7 1.588(4) 6
P2 F5 1.602(4) .
P2 F4 1.608(3) .
P2 F6 1.690(4) .
P2 F7 1.696(4) .
P2 F8 1.776(5) 6
P2 F5 2.192(4) 6
F4 P2 1.608(3) 6
F5 P2 2.192(4) 6
F6 F6 0.582(9) 6
F6 P2 1.584(4) 6
F7 F7 0.591(9) 6
F7 P2 1.588(4) 6
F8 F8 1.113(9) 6
F8 P2 1.776(5) 6
F5A P2 1.611(4) 6
N6 C5 1.363(3) .
N6 N7 1.386(3) .
N6 C2A 1.403(3) .
N4 C5 1.353(3) .
N4 C3 1.372(4) .
N4 C11 1.469(4) .
N7 C8 1.361(3) .
N7 C10A 1.405(3) .
N9 C8 1.355(3) .
N9 C10 1.373(3) .
N9 C25 1.461(4) .
C2A C3 1.352(5) .
C2A C2 1.439(4) .
C12 C17 1.390(6) .
C12 C13 1.400(5) .
C12 C11 1.498(7) .
C17 C16 1.388(7) .
C16 C15 1.397(6) .
C15 C14 1.371(10) .
C14 C13 1.371(9) .
C2 C1 1.330(5) .
C1 C10A 1.436(4) .
C10A C10 1.348(4) .
C25 C18A 1.331(5) .
C25 C18B 1.692(5) .
C18A C19A 1.3900 .
C18A C23A 1.3900 .
C19A C20A 1.3900 .
C20A C21A 1.3900 .
C21A C22A 1.3900 .
C22A C23A 1.3900 .
C18B C19B 1.3900 .
C18B C23B 1.3900 .
C19B C20B 1.3900 .
C20B C21B 1.3900 .
C21B C22B 1.3900 .
C22B C23B 1.3900 .

loop_
_geom_torsion_atom_site_label_1
_geom_torsion_atom_site_label_2
_geom_torsion_atom_site_label_3
_geom_torsion_atom_site_label_4
_geom_torsion
_geom_torsion_site_symmetry_1
_geom_torsion_site_symmetry_4
C5 Au1 Au2 C8 -160.09(11) . 2_656
C5 Au1 Au2 C8 19.91(11) 2_656 2_656
C5 Au1 Au2 C8 19.91(11) . .
C5 Au1 Au2 C8 -160.09(11) 2_656 .
F6 P2 F4 P2 90.23(16) 6 6
F7 P2 F4 P2 -89.97(16) 6 6
F5 P2 F4 P2 -179.00(16) . 6
F6 P2 F4 P2 70.32(16) . 6
F7 P2 F4 P2 -69.90(16) . 6
F8 P2 F4 P2 0.3(4) 6 6
F5 P2 F4 P2 -0.76(13) 6 6
F8 P2 F5 P2 -174.2(10) . 6
F6 P2 F5 P2 93.3(10) 6 6
F7 P2 F5 P2 -83.6(10) 6 6
F4 P2 F5 P2 5.9(10) . 6
F6 P2 F5 P2 89.9(10) . 6
F7 P2 F5 P2 -80.1(10) . 6
F8 P2 F5 P2 -173.5(12) 6 6
F5 P2 F5 P2 0.002(15) 6 6
P2 P2 F6 F6 180.0 6 6
F8 P2 F6 F6 -81.98(19) . 6
F7 P2 F6 F6 171.4(9) 6 6
F5 P2 F6 F6 10.14(19) . 6
F4 P2 F6 F6 99.17(10) . 6
F7 P2 F6 F6 175.7(5) . 6
F8 P2 F6 F6 -117.91(17) 6 6
F5 P2 F6 F6 172.65(13) 6 6
F8 P2 F6 P2 98.02(19) . 6
F6 P2 F6 P2 180.0 6 6
F7 P2 F6 P2 -8.6(9) 6 6
F5 P2 F6 P2 -169.86(19) . 6
F4 P2 F6 P2 -80.83(10) . 6
F7 P2 F6 P2 -4.3(5) . 6
F8 P2 F6 P2 62.09(17) 6 6
F5 P2 F6 P2 -7.35(13) 6 6
P2 P2 F7 F7 180.000(1) 6 6
F8 P2 F7 F7 81.39(19) . 6
F6 P2 F7 F7 -171.5(9) 6 6
F5 P2 F7 F7 -9.99(18) . 6
F4 P2 F7 F7 -99.89(10) . 6
F6 P2 F7 F7 -175.7(5) . 6
F8 P2 F7 F7 117.41(17) 6 6
F5 P2 F7 F7 -172.63(14) 6 6
F8 P2 F7 P2 -98.61(19) . 6
F6 P2 F7 P2 8.5(9) 6 6
F7 P2 F7 P2 180.0 6 6
F5 P2 F7 P2 170.01(18) . 6
F4 P2 F7 P2 80.11(10) . 6
F6 P2 F7 P2 4.3(5) . 6
F8 P2 F7 P2 -62.59(17) 6 6
F5 P2 F7 P2 7.37(14) 6 6
P2 P2 F8 F8 0.0 6 6
F6 P2 F8 F8 -90.14(17) 6 6
F7 P2 F8 F8 89.99(16) 6 6
F5 P2 F8 F8 179.04(17) . 6
F6 P2 F8 F8 -70.17(16) . 6
F7 P2 F8 F8 69.85(16) . 6
F5 P2 F8 F8 0.73(13) 6 6
F6 P2 F8 P2 -90.13(17) 6 6
F7 P2 F8 P2 90.00(16) 6 6
F5 P2 F8 P2 179.04(17) . 6
F6 P2 F8 P2 -70.17(16) . 6
F7 P2 F8 P2 69.85(16) . 6
F8 P2 F8 P2 0.002(1) 6 6
F5 P2 F8 P2 0.73(13) 6 6
C5 N6 N7 C8 7.2(4) . .
C2A N6 N7 C8 -171.0(3) . .
C5 N6 N7 C10A -176.9(3) . .
C2A N6 N7 C10A 4.9(4) . .
C3 N4 C5 N6 -1.5(4) . .
C11 N4 C5 N6 178.4(3) . .
C3 N4 C5 Au1 172.0(3) . .
C11 N4 C5 Au1 -8.1(5) . .
N7 N6 C5 N4 -176.5(3) . .
C2A N6 C5 N4 1.7(3) . .
N7 N6 C5 Au1 11.1(4) . .
C2A N6 C5 Au1 -170.6(2) . .
Au2 Au1 C5 N4 164.9(2) . .
Au2 Au1 C5 N6 -23.9(3) . .
C5 N6 C2A C3 -1.3(4) . .
N7 N6 C2A C3 177.2(3) . .
C5 N6 C2A C2 176.0(3) . .
N7 N6 C2A C2 -5.6(4) . .
N6 C2A C3 N4 0.2(4) . .
C2 C2A C3 N4 -176.5(4) . .
C5 N4 C3 C2A 0.8(5) . .
C11 N4 C3 C2A -179.1(4) . .
C5 N4 C11 C12 -67.2(4) . .
C3 N4 C11 C12 112.7(4) . .
C17 C12 C11 N4 -25.1(4) . .
C13 C12 C11 N4 158.5(3) . .
C13 C12 C17 C16 0.3(5) . .
C11 C12 C17 C16 -176.1(3) . .
C12 C17 C16 C15 0.6(6) . .
C17 C16 C15 C14 -0.9(7) . .
C16 C15 C14 C13 0.4(8) . .
C15 C14 C13 C12 0.5(7) . .
C17 C12 C13 C14 -0.8(6) . .
C11 C12 C13 C14 175.7(4) . .
C3 C2A C2 C1 178.3(4) . .
N6 C2A C2 C1 2.0(5) . .
C2A C2 C1 C10A 2.1(5) . .
C8 N7 C10A C10 -1.7(3) . .
N6 N7 C10A C10 -178.3(2) . .
C8 N7 C10A C1 175.6(3) . .
N6 N7 C10A C1 -0.9(4) . .
C2 C1 C10A C10 173.8(3) . .
C2 C1 C10A N7 -2.7(4) . .
C10 N9 C8 N7 -1.9(3) . .
C25 N9 C8 N7 -172.8(3) . .
C10 N9 C8 Au2 174.10(19) . .
C25 N9 C8 Au2 3.2(4) . .
N6 N7 C8 N9 178.3(2) . .
C10A N7 C8 N9 2.2(3) . .
N6 N7 C8 Au2 3.2(4) . .
C10A N7 C8 Au2 -173.0(2) . .
Au1 Au2 C8 N9 167.8(2) . .
Au1 Au2 C8 N7 -17.8(3) . .
N7 C10A C10 N9 0.5(3) . .
C1 C10A C10 N9 -176.4(3) . .
C8 N9 C10 C10A 0.9(3) . .
C25 N9 C10 C10A 172.0(3) . .
C8 N9 C25 C18A 81.8(4) . .
C10 N9 C25 C18A -88.2(4) . .
C8 N9 C25 C18B 92.5(3) . .
C10 N9 C25 C18B -77.5(3) . .
N9 C25 C18A C19A 179.19(19) . .
C18B C25 C18A C19A 111.3(3) . .
N9 C25 C18A C23A -4.1(4) . .
C18B C25 C18A C23A -72.0(3) . .
C25 C18A C19A C20A 176.9(3) . .
C23A C18A C19A C20A 0.0 . .
C18A C19A C20A C21A 0.0 . .
C19A C20A C21A C22A 0.0 . .
C20A C21A C22A C23A 0.0 . .
C21A C22A C23A C18A 0.0 . .
C25 C18A C23A C22A -176.5(3) . .
C19A C18A C23A C22A 0.0 . .
C18A C25 C18B C19B -98.4(3) . .
N9 C25 C18B C19B 145.29(19) . .
C18A C25 C18B C23B 84.6(3) . .
N9 C25 C18B C23B -31.7(3) . .
C23B C18B C19B C20B 0.0 . .
C25 C18B C19B C20B -177.0(2) . .
C18B C19B C20B C21B 0.0 . .
C19B C20B C21B C22B 0.0 . .
C20B C21B C22B C23B 0.0 . .
C21B C22B C23B C18B 0.0 . .
C19B C18B C23B C22B 0.0 . .
C25 C18B C23B C22B 177.0(2) . .

loop_
_platon_squeeze_void_nr
_platon_squeeze_void_average_x
_platon_squeeze_void_average_y
_platon_squeeze_void_average_z
_platon_squeeze_void_volume
_platon_squeeze_void_count_electrons
_platon_squeeze_void_content
1 0.000 0.000 0.000 195 39 ' '
2 0.500 0.500 0.000 195 39 ' '
